data_7230348
loop_
_publ_author_name
'Zhang, Yingying'
'He, Bairong'
'Liu, Junkai'
'Hu, Shimin'
'Pan, Lingxiang'
'Zhao, Zujin'
'Tang, Ben Zhong'

_publ_section_title
;
 Aggregation-induced emission and the working mechanism of 1-benzoyl and
 1-benzyl pyrene derivatives.
;
_journal_issue 15
_journal_name_full 'Physical chemistry chemical physics : PCCP'
_journal_page_first 9922
_journal_page_last 9929
_journal_paper_doi 10.1039/c8cp00260f
_journal_volume 20
_journal_year 2018
_chemical_formula_moiety 'C23 H14 O'
_chemical_formula_sum 'C23 H14 O'
_chemical_formula_weight 306.34
_space_group_IT_number 2
_space_group_name_Hall '-P 1'
_space_group_name_H-M_alt 'P -1'
_symmetry_cell_setting triclinic
_symmetry_space_group_name_Hall '-P 1'
_symmetry_space_group_name_H-M 'P -1'
_atom_sites_solution_hydrogens geom
_atom_sites_solution_primary direct
_atom_sites_solution_secondary difmap
_audit_creation_method SHELXL-97
_audit_update_record
;
2017-02-16 deposited with the CCDC.
2018-03-22 downloaded from the CCDC.
;
_cell_angle_alpha 69.755(4)
_cell_angle_beta 80.944(4)
_cell_angle_gamma 69.789(4)
_cell_formula_units_Z 2
_cell_length_a 8.6959(10)
_cell_length_b 8.9304(10)
_cell_length_c 11.2041(13)
_cell_measurement_reflns_used 2029
_cell_measurement_temperature 173(2)
_cell_measurement_theta_max 25.43
_cell_measurement_theta_min 2.96
_cell_volume 765.36(15)
_computing_structure_refinement 'SHELXL-97 (Sheldrick, 2008)'
_computing_structure_solution 'SHELXS-97 (Sheldrick, 2008)'
_diffrn_ambient_temperature 173(2)
_diffrn_measured_fraction_theta_full 0.980
_diffrn_measured_fraction_theta_max 0.980
_diffrn_measurement_device_type 'PHOTON100 CMOS detector'
_diffrn_measurement_method 'omega scan'
_diffrn_radiation_monochromator 'TRIUMPH curved crystal monochromator'
_diffrn_radiation_source 'fine-focus sealed tube'
_diffrn_radiation_type MoK\a
_diffrn_radiation_wavelength 0.71073
_diffrn_reflns_av_R_equivalents 0.0334
_diffrn_reflns_av_sigmaI/netI 0.0398
_diffrn_reflns_limit_h_max 10
_diffrn_reflns_limit_h_min -10
_diffrn_reflns_limit_k_max 10
_diffrn_reflns_limit_k_min -10
_diffrn_reflns_limit_l_max 13
_diffrn_reflns_limit_l_min -13
_diffrn_reflns_number 7692
_diffrn_reflns_theta_full 25.55
_diffrn_reflns_theta_max 25.55
_diffrn_reflns_theta_min 2.96
_exptl_absorpt_coefficient_mu 0.080
_exptl_absorpt_correction_T_max 0.7452
_exptl_absorpt_correction_T_min 0.6709
_exptl_absorpt_correction_type multi-scan
_exptl_absorpt_process_details 'SADABS (Bruker, 2013)'
_exptl_crystal_density_diffrn 1.329
_exptl_crystal_density_method 'not measured'
_exptl_crystal_description plate
_exptl_crystal_F_000 320
_exptl_crystal_size_max 0.41
_exptl_crystal_size_mid 0.37
_exptl_crystal_size_min 0.18
_refine_diff_density_max 0.169
_refine_diff_density_min -0.159
_refine_diff_density_rms 0.039
_refine_ls_extinction_method none
_refine_ls_goodness_of_fit_ref 1.020
_refine_ls_hydrogen_treatment constr
_refine_ls_matrix_type full
_refine_ls_number_parameters 217
_refine_ls_number_reflns 2815
_refine_ls_number_restraints 0
_refine_ls_restrained_S_all 1.020
_refine_ls_R_factor_all 0.0829
_refine_ls_R_factor_gt 0.0429
_refine_ls_shift/su_max 0.000
_refine_ls_shift/su_mean 0.000
_refine_ls_structure_factor_coef Fsqd
_refine_ls_weighting_details 'calc w=1/[\s^2^(Fo^2^)+(0.0632P)^2^+0.0000P] where P=(Fo^2^+2Fc^2^)/3'
_refine_ls_weighting_scheme calc
_refine_ls_wR_factor_gt 0.1016
_refine_ls_wR_factor_ref 0.1196
_reflns_number_gt 1823
_reflns_number_total 2815
_reflns_threshold_expression >2sigma(I)
_cod_data_source_file c8cp00260f2.cif
_cod_data_source_block 1_CCDC4
_cod_depositor_comments
;
The following automatic conversions were performed:

'_symmetry_cell_setting' value 'Triclinic' changed to 'triclinic'
according to
/home/data/users/saulius/crontab/automatic-downloads/rss-feeds/RSC/lib/dictionaries/cif_core.dic
dictionary named 'cif_core.dic' version 2.4.2 from 2011-04-26.

Automatic conversion script
Id: cif_fix_values 4973 2017-02-22 13:04:09Z antanas 

 Adding full bibliography for 7230343--7230348.cif.
;
_cod_original_sg_symbol_Hall '-P 1   '
_cod_original_sg_symbol_H-M 'P-1   '
_cod_database_code 7230348

loop_
_symmetry_equiv_pos_as_xyz
'x, y, z'
'-x, -y, -z'

loop_
_atom_site_label
_atom_site_type_symbol
_atom_site_fract_x
_atom_site_fract_y
_atom_site_fract_z
_atom_site_U_iso_or_equiv
_atom_site_adp_type
_atom_site_occupancy
_atom_site_symmetry_multiplicity
_atom_site_calc_flag
_atom_site_refinement_flags
C1 C -0.0261(2) 0.34040(19) 0.70653(15) 0.0280(4) Uani 1 1 d .
C2 C -0.0859(2) 0.5126(2) 0.64348(15) 0.0328(4) Uani 1 1 d .
H2 H -0.1569 0.5519 0.5752 0.039 Uiso 1 1 calc R
C3 C -0.0440(2) 0.6273(2) 0.67813(15) 0.0338(4) Uani 1 1 d .
H3 H -0.0849 0.7437 0.6325 0.041 Uiso 1 1 calc R
C4 C 0.1081(2) 0.6892(2) 0.81525(17) 0.0369(4) Uani 1 1 d .
H4 H 0.0721 0.8056 0.7687 0.044 Uiso 1 1 calc R
C5 C 0.2051(2) 0.6356(2) 0.91326(17) 0.0382(5) Uani 1 1 d .
H5 H 0.2363 0.7150 0.9345 0.046 Uiso 1 1 calc R
C6 C 0.3645(2) 0.4015(3) 1.08963(17) 0.0423(5) Uani 1 1 d .
H6 H 0.3975 0.4786 1.1125 0.051 Uiso 1 1 calc R
C7 C 0.4178(2) 0.2332(3) 1.15828(17) 0.0439(5) Uani 1 1 d .
H7 H 0.4857 0.1960 1.2282 0.053 Uiso 1 1 calc R
C8 C 0.3734(2) 0.1183(2) 1.12640(16) 0.0395(5) Uani 1 1 d .
H8 H 0.4116 0.0025 1.1743 0.047 Uiso 1 1 calc R
C9 C 0.2255(2) 0.0552(2) 0.98717(16) 0.0341(4) Uani 1 1 d .
H9 H 0.2607 -0.0608 1.0349 0.041 Uiso 1 1 calc R
C10 C 0.1322(2) 0.10676(19) 0.88607(15) 0.0307(4) Uani 1 1 d .
H10 H 0.1048 0.0260 0.8637 0.037 Uiso 1 1 calc R
C11 C 0.11410(19) 0.39983(19) 0.84835(14) 0.0263(4) Uani 1 1 d .
C12 C 0.21669(19) 0.3435(2) 0.95337(15) 0.0284(4) Uani 1 1 d .
C13 C 0.0573(2) 0.57443(19) 0.77900(15) 0.0293(4) Uani 1 1 d .
C14 C 0.2629(2) 0.4614(2) 0.98691(15) 0.0325(4) Uani 1 1 d .
C15 C 0.2727(2) 0.1705(2) 1.02430(15) 0.0304(4) Uani 1 1 d .
C16 C 0.07362(19) 0.28079(19) 0.81173(14) 0.0252(4) Uani 1 1 d .
C17 C -0.0536(2) 0.2205(2) 0.65238(14) 0.0293(4) Uani 1 1 d .
C18 C -0.2228(2) 0.2409(2) 0.62301(14) 0.0304(4) Uani 1 1 d .
C19 C -0.2414(2) 0.1531(2) 0.54748(16) 0.0370(5) Uani 1 1 d .
H19 H -0.1473 0.0897 0.5100 0.044 Uiso 1 1 calc R
C20 C -0.3957(3) 0.1580(2) 0.52692(18) 0.0483(5) Uani 1 1 d .
H20 H -0.4074 0.0980 0.4753 0.058 Uiso 1 1 calc R
C21 C -0.5330(3) 0.2495(3) 0.5810(2) 0.0530(6) Uani 1 1 d .
H21 H -0.6386 0.2497 0.5684 0.064 Uiso 1 1 calc R
C22 C -0.5179(2) 0.3411(2) 0.65356(18) 0.0509(6) Uani 1 1 d .
H22 H -0.6128 0.4064 0.6889 0.061 Uiso 1 1 calc R
C23 C -0.3624(2) 0.3367(2) 0.67439(17) 0.0394(5) Uani 1 1 d .
H23 H -0.3515 0.3995 0.7240 0.047 Uiso 1 1 calc R
O1 O 0.06315(15) 0.10601(14) 0.63162(11) 0.0389(3) Uani 1 1 d .

loop_
_atom_site_aniso_label
_atom_site_aniso_U_11
_atom_site_aniso_U_22
_atom_site_aniso_U_33
_atom_site_aniso_U_23
_atom_site_aniso_U_13
_atom_site_aniso_U_12
C1 0.0261(9) 0.0291(9) 0.0268(9) -0.0089(7) 0.0028(7) -0.0076(7)
C2 0.0325(10) 0.0324(10) 0.0274(9) -0.0071(8) -0.0018(8) -0.0049(8)
C3 0.0359(10) 0.0235(9) 0.0333(10) -0.0039(7) 0.0043(8) -0.0065(8)
C4 0.0408(11) 0.0262(9) 0.0436(11) -0.0128(8) 0.0116(9) -0.0145(8)
C5 0.0383(11) 0.0403(11) 0.0469(11) -0.0233(9) 0.0119(9) -0.0217(9)
C6 0.0370(11) 0.0664(14) 0.0393(11) -0.0286(10) 0.0094(9) -0.0281(10)
C7 0.0386(12) 0.0667(14) 0.0307(10) -0.0151(10) -0.0016(9) -0.0217(10)
C8 0.0356(11) 0.0472(11) 0.0317(10) -0.0079(8) -0.0009(8) -0.0128(9)
C9 0.0377(11) 0.0275(9) 0.0320(9) -0.0035(7) -0.0021(8) -0.0098(8)
C10 0.0360(10) 0.0264(9) 0.0318(9) -0.0098(7) -0.0017(8) -0.0116(8)
C11 0.0240(9) 0.0278(9) 0.0256(9) -0.0086(7) 0.0066(7) -0.0095(7)
C12 0.0248(9) 0.0362(10) 0.0261(9) -0.0132(7) 0.0069(7) -0.0121(8)
C13 0.0291(10) 0.0266(9) 0.0305(9) -0.0096(7) 0.0082(8) -0.0103(7)
C14 0.0297(10) 0.0434(11) 0.0325(9) -0.0195(8) 0.0102(8) -0.0185(8)
C15 0.0287(10) 0.0362(10) 0.0249(9) -0.0089(7) 0.0024(7) -0.0109(8)
C16 0.0244(9) 0.0261(9) 0.0250(8) -0.0090(7) 0.0033(7) -0.0086(7)
C17 0.0313(10) 0.0294(9) 0.0229(9) -0.0067(7) -0.0002(7) -0.0062(8)
C18 0.0317(10) 0.0306(9) 0.0257(9) -0.0047(7) -0.0014(8) -0.0102(8)
C19 0.0402(11) 0.0377(11) 0.0331(10) -0.0070(8) -0.0043(8) -0.0150(9)
C20 0.0505(14) 0.0547(13) 0.0434(11) -0.0050(10) -0.0143(10) -0.0263(11)
C21 0.0384(13) 0.0601(14) 0.0493(12) 0.0083(11) -0.0164(10) -0.0211(11)
C22 0.0307(11) 0.0535(13) 0.0475(12) 0.0014(10) 0.0038(9) -0.0075(10)
C23 0.0367(11) 0.0392(11) 0.0351(10) -0.0066(8) 0.0013(8) -0.0096(9)
O1 0.0349(8) 0.0392(7) 0.0430(7) -0.0211(6) -0.0059(6) -0.0022(6)

loop_
_atom_type_symbol
_atom_type_description
_atom_type_scat_dispersion_real
_atom_type_scat_dispersion_imag
_atom_type_scat_source
C C 0.0033 0.0016 'International Tables Vol C Tables 4.2.6.8 and 6.1.1.4'
H H 0.0000 0.0000 'International Tables Vol C Tables 4.2.6.8 and 6.1.1.4'
O O 0.0106 0.0060 'International Tables Vol C Tables 4.2.6.8 and 6.1.1.4'

loop_
_geom_angle_atom_site_label_1
_geom_angle_atom_site_label_2
_geom_angle_atom_site_label_3
_geom_angle
C2 C1 C16 119.87(14)
C2 C1 C17 119.02(14)
C16 C1 C17 120.76(14)
C3 C2 C1 121.44(15)
C3 C2 H2 119.3
C1 C2 H2 119.3
C2 C3 C13 120.81(15)
C2 C3 H3 119.6
C13 C3 H3 119.6
C5 C4 C13 121.48(16)
C5 C4 H4 119.3
C13 C4 H4 119.3
C4 C5 C14 121.60(15)
C4 C5 H5 119.2
C14 C5 H5 119.2
C7 C6 C14 121.39(16)
C7 C6 H6 119.3
C14 C6 H6 119.3
C6 C7 C8 120.54(17)
C6 C7 H7 119.7
C8 C7 H7 119.7
C7 C8 C15 120.70(17)
C7 C8 H8 119.7
C15 C8 H8 119.7
C10 C9 C15 121.80(15)
C10 C9 H9 119.1
C15 C9 H9 119.1
C9 C10 C16 121.46(14)
C9 C10 H10 119.3
C16 C10 H10 119.3
C16 C11 C13 120.64(14)
C16 C11 C12 119.83(14)
C13 C11 C12 119.51(14)
C15 C12 C14 119.79(15)
C15 C12 C11 120.24(14)
C14 C12 C11 119.97(15)
C3 C13 C11 118.77(14)
C3 C13 C4 122.47(15)
C11 C13 C4 118.76(15)
C6 C14 C12 118.38(16)
C6 C14 C5 122.95(15)
C12 C14 C5 118.66(15)
C8 C15 C12 119.19(15)
C8 C15 C9 122.46(16)
C12 C15 C9 118.35(14)
C1 C16 C11 118.39(14)
C1 C16 C10 123.31(14)
C11 C16 C10 118.26(14)
O1 C17 C18 120.02(15)
O1 C17 C1 119.87(15)
C18 C17 C1 120.11(15)
C23 C18 C19 118.95(16)
C23 C18 C17 122.21(15)
C19 C18 C17 118.73(16)
C20 C19 C18 120.33(19)
C20 C19 H19 119.8
C18 C19 H19 119.8
C21 C20 C19 120.32(18)
C21 C20 H20 119.8
C19 C20 H20 119.8
C20 C21 C22 120.35(18)
C20 C21 H21 119.8
C22 C21 H21 119.8
C21 C22 C23 119.5(2)
C21 C22 H22 120.3
C23 C22 H22 120.3
C18 C23 C22 120.52(18)
C18 C23 H23 119.7
C22 C23 H23 119.7

loop_
_geom_bond_atom_site_label_1
_geom_bond_atom_site_label_2
_geom_bond_distance
C1 C2 1.395(2)
C1 C16 1.412(2)
C1 C17 1.498(2)
C2 C3 1.382(2)
C2 H2 0.9500
C3 C13 1.390(2)
C3 H3 0.9500
C4 C5 1.340(2)
C4 C13 1.438(2)
C4 H4 0.9500
C5 C14 1.434(2)
C5 H5 0.9500
C6 C7 1.377(2)
C6 C14 1.400(2)
C6 H6 0.9500
C7 C8 1.378(2)
C7 H7 0.9500
C8 C15 1.399(2)
C8 H8 0.9500
C9 C10 1.350(2)
C9 C15 1.430(2)
C9 H9 0.9500
C10 C16 1.435(2)
C10 H10 0.9500
C11 C16 1.424(2)
C11 C13 1.424(2)
C11 C12 1.430(2)
C12 C15 1.417(2)
C12 C14 1.423(2)
C17 O1 1.2265(19)
C17 C18 1.494(2)
C18 C23 1.393(2)
C18 C19 1.395(2)
C19 C20 1.381(2)
C19 H19 0.9500
C20 C21 1.379(3)
C20 H20 0.9500
C21 C22 1.384(3)
C21 H21 0.9500
C22 C23 1.393(3)
C22 H22 0.9500
C23 H23 0.9500
